data_4084274
loop_
_publ_author_name
'Gianopoulos, Christopher G.'
'Kirschbaum, Kristin'
'Mason, Mark R.'

_publ_section_title
;
 Mono- and Bimetallic Aluminum Alkyl, Aryl, and Hydride Complexes of a
 Bulky Dipyrromethene Ligand
;
_journal_issue 17
_journal_name_full Organometallics
_journal_page_first 4503
_journal_paper_doi 10.1021/om500730g
_journal_volume 33
_journal_year 2014
_chemical_formula_moiety 'C66 H64 Al2 N4 O , C7 H8 , 0.5 C7 H8'
_chemical_formula_sum 'C76.5 H76 Al2 N4 O'
_chemical_formula_weight 1121.37
_chemical_name_systematic
;
 ?
;
_space_group_crystal_system triclinic
_space_group_IT_number 2
_space_group_name_Hall '-P 1'
_space_group_name_H-M_alt 'P -1'
_symmetry_space_group_name_Hall '-P 1'
_symmetry_space_group_name_H-M 'P -1'
_atom_sites_solution_hydrogens mixed
_atom_sites_solution_primary direct
_atom_sites_solution_secondary difmap
_audit_creation_method SHELXL-2014
_cell_angle_alpha 95.103(1)
_cell_angle_beta 96.525(1)
_cell_angle_gamma 96.276(1)
_cell_formula_units_Z 2
_cell_length_a 11.4137(2)
_cell_length_b 13.7788(2)
_cell_length_c 20.9666(3)
_cell_measurement_reflns_used 9953
_cell_measurement_temperature 210(2)
_cell_measurement_theta_max 69.314
_cell_measurement_theta_min 3.244
_cell_volume 3239.16(9)
_computing_structure_refinement 'SHELXL-2014 (Sheldrick, 2014)'
_diffrn_ambient_temperature 210(2)
_diffrn_measured_fraction_theta_full 0.962
_diffrn_measured_fraction_theta_max 0.947
_diffrn_measurement_device_type 'Bruker Duo with Apex II CCD'
_diffrn_measurement_method 'omega and phi scans'
_diffrn_radiation_type CuK\a
_diffrn_radiation_wavelength 1.54178
_diffrn_reflns_av_R_equivalents 0.0378
_diffrn_reflns_av_unetI/netI 0.0271
_diffrn_reflns_Laue_measured_fraction_full 0.962
_diffrn_reflns_Laue_measured_fraction_max 0.947
_diffrn_reflns_limit_h_max 13
_diffrn_reflns_limit_h_min -13
_diffrn_reflns_limit_k_max 14
_diffrn_reflns_limit_k_min -16
_diffrn_reflns_limit_l_max 25
_diffrn_reflns_limit_l_min -25
_diffrn_reflns_number 50495
_diffrn_reflns_point_group_measured_fraction_full 0.962
_diffrn_reflns_point_group_measured_fraction_max 0.947
_diffrn_reflns_theta_full 67.500
_diffrn_reflns_theta_max 69.597
_diffrn_reflns_theta_min 2.132
_diffrn_source 'ImuS microfocus sealed tube'
_exptl_absorpt_coefficient_mu 0.763
_exptl_absorpt_correction_T_max 0.7532
_exptl_absorpt_correction_T_min 0.7017
_exptl_absorpt_correction_type multi-scan
_exptl_absorpt_process_details 'sadabs (Sheldrick, 1997)'
_exptl_crystal_colour red
_exptl_crystal_density_diffrn 1.150
_exptl_crystal_description parallelepiped
_exptl_crystal_F_000 1194
_exptl_crystal_size_max 0.15
_exptl_crystal_size_mid 0.10
_exptl_crystal_size_min 0.10
_refine_diff_density_max 0.341
_refine_diff_density_min -0.322
_refine_diff_density_rms 0.037
_refine_ls_extinction_method none
_refine_ls_goodness_of_fit_ref 1.028
_refine_ls_hydrogen_treatment mixed
_refine_ls_matrix_type full
_refine_ls_number_parameters 1040
_refine_ls_number_reflns 11559
_refine_ls_number_restraints 219
_refine_ls_restrained_S_all 1.043
_refine_ls_R_factor_all 0.0578
_refine_ls_R_factor_gt 0.0469
_refine_ls_shift/su_max 0.006
_refine_ls_shift/su_mean 0.000
_refine_ls_structure_factor_coef Fsqd
_refine_ls_weighting_details 'w=1/[\s^2^(Fo^2^)+(0.0694P)^2^+1.1361P] where P=(Fo^2^+2Fc^2^)/3'
_refine_ls_weighting_scheme calc
_refine_ls_wR_factor_gt 0.1249
_refine_ls_wR_factor_ref 0.1347
_reflns_Friedel_coverage 0.000
_reflns_number_gt 9482
_reflns_number_total 11559
_reflns_threshold_expression 'I > 2\s(I)'
_cod_data_source_file om500730g_si_002.cif
_cod_data_source_block 7
_cod_original_formula_sum 'C76.50 H76 Al2 N4 O'
_cod_database_code 4084274
_shelx_space_group_comment
;
The symmetry employed for this shelxl refinement is uniquely defined
by the following loop, which should always be used as a source of
symmetry information in preference to the above space-group names.
They are only intended as comments.
;
_shelxl_version_number 2014-3

loop_
_space_group_symop_operation_xyz
'x, y, z'
'-x, -y, -z'

loop_
_atom_site_label
_atom_site_type_symbol
_atom_site_fract_x
_atom_site_fract_y
_atom_site_fract_z
_atom_site_U_iso_or_equiv
_atom_site_adp_type
_atom_site_occupancy
_atom_site_site_symmetry_order
_atom_site_calc_flag
_atom_site_refinement_flags_posn
_atom_site_refinement_flags_adp
_atom_site_refinement_flags_occupancy
_atom_site_disorder_assembly
_atom_site_disorder_group
Al1 Al 0.05890(4) 0.26294(4) 0.27772(2) 0.03287(13) Uani 1 1 d . . . . .
H1 H -0.0779(13) 0.2775(11) 0.2532(7) 0.014(3) Uiso 1 1 d . . . . .
N1 N 0.06252(12) 0.13829(10) 0.31224(7) 0.0345(3) Uani 1 1 d . . . . .
O1 O 0.16189(11) 0.28023(9) 0.22668(6) 0.0408(3) Uani 1 1 d . . . . .
C1 C 0.15404(15) 0.20055(14) 0.42296(8) 0.0404(4) Uani 1 1 d . . . . .
Al2 Al 0.23885(4) 0.28570(4) 0.16268(2) 0.03527(13) Uani 1 1 d . . . . .
H2 H 0.2161(13) 0.1962(11) 0.1097(7) 0.017(4) Uiso 1 1 d . . . . .
N2 N 0.10795(13) 0.33806(11) 0.36025(7) 0.0387(3) Uani 1 1 d . . . . .
C2 C 0.11656(15) 0.12382(14) 0.37374(8) 0.0383(4) Uani 1 1 d . . . . .
C3 C 0.12189(18) 0.02290(15) 0.37624(10) 0.0461(4) Uani 1 1 d . . . . .
H3 H 0.670(2) 0.2871(18) 0.2392(11) 0.060(6) Uiso 1 1 d . . . . .
N3 N 0.22082(13) 0.40293(11) 0.12100(8) 0.0419(3) Uani 1 1 d . . . . .
C4 C 0.07041(18) -0.02396(15) 0.31785(10) 0.0466(4) Uani 1 1 d . . . . .
H4 H 0.287(2) 0.626(2) 0.0991(12) 0.070(7) Uiso 1 1 d . . . . .
N4 N 0.40683(13) 0.32073(11) 0.18882(8) 0.0418(3) Uani 1 1 d . . . . .
C5 C 0.03365(15) 0.04857(13) 0.27942(8) 0.0368(4) Uani 1 1 d . . . . .
H5 H -0.094(2) 0.1960(19) -0.0558(13) 0.069(7) Uiso 1 1 d . . . . .
C6 C -0.03349(15) 0.03149(12) 0.21373(8) 0.0356(4) Uani 1 1 d . . . . .
H6 H -0.268(2) 0.3181(18) 0.0826(12) 0.066(7) Uiso 1 1 d . . . . .
C7 C -0.15707(16) 0.03493(13) 0.20614(9) 0.0414(4) Uani 1 1 d . . . . .
H7 H -0.001(2) -0.0355(17) 0.0644(11) 0.056(6) Uiso 1 1 d . . . . .
C8 C -0.21976(17) 0.01154(14) 0.14508(10) 0.0471(5) Uani 1 1 d . . . . .
H8 H -0.306(2) 0.0116(17) 0.1395(11) 0.058(6) Uiso 1 1 d . . . . .
C9 C -0.16445(18) -0.01355(14) 0.09154(10) 0.0478(5) Uani 1 1 d . . . . .
H9 H 0.063(2) -0.0933(19) 0.3047(11) 0.061(7) Uiso 1 1 d . . . . .
C10 C -0.04218(18) -0.01547(14) 0.10013(10) 0.0452(4) Uani 1 1 d . . . . .
H10 H 0.1531(18) -0.0047(15) 0.4118(10) 0.044(5) Uiso 1 1 d . . . . .
C11 C 0.02387(15) 0.00542(12) 0.16040(9) 0.0383(4) Uani 1 1 d . . . . .
H11 H 0.372(2) 0.250(2) 0.4903(12) 0.074(8) Uiso 1 1 d . . . . .
C12 C -0.2220(2) 0.0621(2) 0.26250(12) 0.0565(5) Uani 1 1 d . . . . .
H12 H 0.050(2) 0.0933(19) 0.5047(12) 0.068(7) Uiso 1 1 d . . . . .
C13 C -0.2350(3) -0.0398(2) 0.02588(14) 0.0736(8) Uani 1 1 d . . . . .
H13 H 0.389(2) 0.0238(18) 0.3378(12) 0.064(7) Uiso 1 1 d . . . . .
C14 C 0.15529(17) -0.00209(17) 0.16775(11) 0.0471(4) Uani 1 1 d . . . . .
H14 H 0.158(2) 0.524(2) 0.4614(12) 0.066(7) Uiso 1 1 d . . . . .
C15 C 0.14811(16) 0.29957(14) 0.41762(8) 0.0414(4) Uani 1 1 d . . . . .
H15 H 0.199(2) 0.3709(17) 0.5130(12) 0.061(7) Uiso 1 1 d . . . . .
C16 C 0.1718(2) 0.37817(17) 0.46762(10) 0.0553(5) Uani 1 1 d . . . . .
H16 H 0.127(2) 0.049(2) 0.6040(13) 0.080(8) Uiso 1 1 d . . . . .
C17 C 0.1465(2) 0.46131(17) 0.44135(11) 0.0580(6) Uani 1 1 d . . . . .
H17 H 0.450(2) -0.0645(18) 0.1548(11) 0.062(7) Uiso 1 1 d . . . . .
C18 C 0.10793(17) 0.43495(14) 0.37529(9) 0.0451(4) Uani 1 1 d . . . . .
H18 H 0.656(2) 0.4584(19) 0.2066(12) 0.068(7) Uiso 1 1 d . . . . .
C19 C 0.07663(18) 0.50427(14) 0.32756(10) 0.0473(4) Uani 1 1 d . . . . .
H19 H 0.112(2) 0.235(2) -0.0630(14) 0.080(8) Uiso 1 1 d . . . . .
C20 C -0.0372(2) 0.53349(16) 0.32018(11) 0.0559(5) Uani 1 1 d . . . . .
H20 H 0.159(3) 0.350(2) -0.0344(14) 0.088(9) Uiso 1 1 d . . . . .
C21 C -0.0587(3) 0.60609(19) 0.27906(13) 0.0712(7) Uani 1 1 d . . . . .
H21 H 0.189(3) 0.269(2) 0.0073(14) 0.082(8) Uiso 1 1 d . . . . .
C22 C 0.0283(3) 0.64808(18) 0.24590(13) 0.0776(8) Uani 1 1 d . . . . .
H22 H 0.204(3) 0.651(2) 0.2308(14) 0.088(9) Uiso 1 1 d . . . . .
C23 C 0.1399(3) 0.61783(19) 0.25402(13) 0.0731(7) Uani 1 1 d . . . . .
H23 H 0.433(3) 0.145(2) 0.0900(13) 0.083(9) Uiso 1 1 d . . . . .
C24 C 0.1660(2) 0.54681(16) 0.29462(11) 0.0577(5) Uani 1 1 d . . . . .
H24 H 0.572(3) 0.149(2) 0.1138(13) 0.078(8) Uiso 1 1 d . . . . .
C25 C -0.1347(2) 0.4881(2) 0.35434(13) 0.0765(7) Uani 1 1 d . . . . .
H25A H -0.2066 0.5176 0.3433 0.115 Uiso 1 1 calc R U . . .
H25B H -0.1490 0.4181 0.3412 0.115 Uiso 1 1 calc R U . . .
H25C H -0.1113 0.4992 0.4006 0.115 Uiso 1 1 calc R U . . .
H25 H 0.491(2) 0.048(2) 0.0820(13) 0.071(7) Uiso 1 1 d . . . . .
C26 C 0.0024(6) 0.7232(3) 0.1987(2) 0.1154(17) Uani 1 1 d . . . . .
H26 H -0.306(3) 0.039(2) 0.2526(14) 0.093(9) Uiso 1 1 d . . . . .
C27 C 0.2891(2) 0.5167(3) 0.30377(16) 0.0752(7) Uani 1 1 d . . . . .
H27 H -0.150(3) 0.415(2) 0.1752(14) 0.087(9) Uiso 1 1 d . . . . .
C28 C 0.20220(18) 0.17282(16) 0.48752(9) 0.0474(5) Uani 1 1 d . . . . .
H28 H -0.119(3) 0.499(3) 0.1364(16) 0.112(12) Uiso 1 1 d . . . . .
C29 C 0.3176(2) 0.2085(2) 0.51420(11) 0.0662(7) Uani 1 1 d . . . . .
H29 H -0.021(3) 0.449(2) 0.1792(15) 0.091(9) Uiso 1 1 d . . . . .
C30 C 0.3616(3) 0.1831(3) 0.57416(13) 0.0881(10) Uani 1 1 d . . . . .
H30 H 0.198(3) 0.049(2) 0.1970(14) 0.083(9) Uiso 1 1 d . . . . .
C31 C 0.2915(3) 0.1234(3) 0.60746(13) 0.0902(10) Uani 1 1 d . . . . .
H31 H 0.190(3) 0.000(2) 0.1268(15) 0.085(9) Uiso 1 1 d . . . . .
C32 C 0.1767(3) 0.0900(2) 0.58192(12) 0.0792(8) Uani 1 1 d . . . . .
H32 H 0.170(3) -0.064(2) 0.1839(14) 0.085(9) Uiso 1 1 d . . . . .
C33 C 0.1315(2) 0.11493(18) 0.52212(11) 0.0584(6) Uani 1 1 d . . . . .
H33 H 0.080(2) 0.556(2) 0.0512(12) 0.069(7) Uiso 1 1 d . . . . .
C34 C 0.42229(18) 0.48911(15) 0.15626(13) 0.0579(6) Uani 1 1 d . . . . .
H34 H -0.300(4) 0.148(3) -0.060(2) 0.141(16) Uiso 1 1 d . . . . .
C35 C 0.30508(18) 0.48680(15) 0.12795(11) 0.0521(5) Uani 1 1 d . . . . .
H35 H -0.187(3) 0.041(2) 0.3020(16) 0.098(10) Uiso 1 1 d . . . . .
C36 C 0.2503(2) 0.56208(18) 0.09896(14) 0.0650(7) Uani 1 1 d . . . . .
H36 H 0.318(3) 0.110(2) 0.6495(16) 0.099(10) Uiso 1 1 d . . . . .
C37 C 0.1375(2) 0.52512(17) 0.07424(12) 0.0598(6) Uani 1 1 d . . . . .
C38 C 0.12101(18) 0.42665(15) 0.08777(9) 0.0455(4) Uani 1 1 d . . . . .
H38 H -0.372(5) 0.238(4) -0.040(2) 0.18(2) Uiso 1 1 d . . . . .
C39 C 0.01330(18) 0.35711(14) 0.06444(9) 0.0441(4) Uani 1 1 d . . . . .
H39 H -0.317(4) -0.042(3) 0.0294(19) 0.139(15) Uiso 1 1 d . . . . .
C40 C 0.0124(2) 0.29194(15) 0.00869(10) 0.0515(5) Uani 1 1 d . . . . .
H40 H -0.136(3) 0.625(2) 0.2753(13) 0.075(8) Uiso 1 1 d . . . . .
C41 C -0.0940(2) 0.23753(16) -0.01822(11) 0.0573(6) Uani 1 1 d . . . . .
H41 H -0.356(3) 0.147(3) 0.0022(17) 0.112(11) Uiso 1 1 d . . . . .
C42 C -0.1990(2) 0.24566(15) 0.00756(11) 0.0563(5) Uani 1 1 d . . . . .
H42 H -0.219(4) 0.014(3) -0.003(2) 0.143(15) Uiso 1 1 d . . . . .
C43 C -0.1956(2) 0.30905(16) 0.06298(11) 0.0533(5) Uani 1 1 d . . . . .
H43 H -0.057(4) 0.757(3) 0.220(2) 0.124(16) Uiso 1 1 d . . . . .
C44 C -0.09192(18) 0.36534(15) 0.09177(9) 0.0466(4) Uani 1 1 d . . . . .
H44 H -0.207(4) -0.090(4) 0.002(2) 0.142(15) Uiso 1 1 d . . . . .
C45 C 0.1234(3) 0.2864(2) -0.02344(13) 0.0659(6) Uani 1 1 d . . . . .
H45 H 0.439(3) 0.209(2) 0.5899(15) 0.099(10) Uiso 1 1 d . . . . .
C46 C -0.3151(3) 0.1917(2) -0.02549(17) 0.0773(8) Uani 1 1 d . . . . .
H46 H 0.351(4) 0.257(3) 0.3247(19) 0.137(15) Uiso 1 1 d . . . . .
C47 C -0.0941(2) 0.4364(2) 0.15014(12) 0.0579(5) Uani 1 1 d . . . . .
H47 H 0.484(3) 0.260(2) 0.3453(15) 0.095(10) Uiso 1 1 d . . . . .
C48 C 0.47137(17) 0.41157(14) 0.18362(12) 0.0515(5) Uani 1 1 d . . . . .
H48 H 0.399(3) 0.193(2) 0.3770(17) 0.102(11) Uiso 1 1 d . . . . .
C49 C 0.59211(18) 0.40658(17) 0.20626(14) 0.0628(6) Uani 1 1 d . . . . .
H49 H 0.313(3) 0.524(3) 0.3500(19) 0.113(12) Uiso 1 1 d . . . . .
C50 C 0.60092(18) 0.31487(17) 0.22417(13) 0.0598(6) Uani 1 1 d . . . . .
H50 H 0.345(3) 0.563(3) 0.2862(17) 0.116(12) Uiso 1 1 d . . . . .
C51 C 0.48602(16) 0.26321(14) 0.21306(10) 0.0441(4) Uani 1 1 d . . . . .
H51 H 0.289(4) 0.448(3) 0.282(2) 0.134(14) Uiso 1 1 d . . . . .
C52 C 0.45511(14) 0.15964(13) 0.22430(9) 0.0399(4) Uani 1 1 d . . . . .
H52 H 0.071(5) 0.769(4) 0.200(2) 0.164(19) Uiso 1 1 d . . . . .
C53 C 0.46340(15) 0.08485(14) 0.17576(9) 0.0429(4) Uani 1 1 d . . . . .
H53 H 0.391(4) -0.182(4) 0.221(2) 0.15(2) Uiso 1 1 d . . . . .
C54 C 0.44528(16) -0.01240(15) 0.18981(12) 0.0521(5) Uani 1 1 d . . . . .
H54 H 0.310(4) -0.163(3) 0.2677(18) 0.121(12) Uiso 1 1 d . . . . .
C55 C 0.41811(17) -0.03635(16) 0.24944(12) 0.0571(6) Uani 1 1 d . . . . .
H55 H 0.446(5) -0.164(4) 0.284(2) 0.160(19) Uiso 1 1 d . . . . .
C56 C 0.40885(19) 0.03845(18) 0.29605(12) 0.0573(6) Uani 1 1 d . . . . .
H56 H -0.205(3) 0.135(3) 0.2732(16) 0.109(11) Uiso 1 1 d . . . . .
C57 C 0.42744(17) 0.13617(16) 0.28494(10) 0.0483(5) Uani 1 1 d . . . . .
C58 C 0.4900(2) 0.1095(2) 0.11015(11) 0.0595(6) Uani 1 1 d . . . . .
C59 C 0.3935(3) -0.1426(2) 0.2628(3) 0.0917(12) Uani 1 1 d . . . . .
H59 H -0.058(5) 0.698(4) 0.164(3) 0.19(2) Uiso 1 1 d . . . . .
C60 C 0.4162(3) 0.2164(2) 0.33679(14) 0.0698(7) Uani 1 1 d . . . . .
C81 C 0.4915(7) 0.5756(5) 0.1355(4) 0.039(2) Uiso 0.3 1 d D . P A 5
C82 C 0.5481(10) 0.6350(9) 0.1903(6) 0.062(3) Uiso 0.3 1 d D . P A 5
H82A H 0.5353 0.6178 0.2315 0.074 Uiso 0.3 1 calc R U P A 5
C83 C 0.6245(9) 0.7208(7) 0.1843(6) 0.064(2) Uiso 0.3 1 d D . P A 5
H83A H 0.6591 0.7638 0.2205 0.077 Uiso 0.3 1 calc R U P A 5
C84 C 0.6451(11) 0.7380(9) 0.1240(7) 0.060(3) Uiso 0.3 1 d D . P A 5
H84A H 0.7024 0.7905 0.1194 0.072 Uiso 0.3 1 calc R U P A 5
C85 C 0.5888(8) 0.6847(6) 0.0695(5) 0.058(2) Uiso 0.3 1 d D . P A 5
H85A H 0.6029 0.7027 0.0286 0.069 Uiso 0.3 1 calc R U P A 5
C86 C 0.5104(8) 0.6035(6) 0.0755(5) 0.052(2) Uiso 0.3 1 d D . P A 5
H86A H 0.4693 0.5665 0.0382 0.062 Uiso 0.3 1 calc R U P A 5
C61 C 0.5051(5) 0.5803(4) 0.1556(5) 0.0296(14) Uiso 0.4 1 d D . P A 1
C62 C 0.5630(6) 0.6313(5) 0.2117(5) 0.0406(14) Uiso 0.4 1 d D . P A 1
H62A H 0.5491 0.6075 0.2512 0.049 Uiso 0.4 1 calc R U P A 1
C63 C 0.6409(6) 0.7160(4) 0.2127(5) 0.0517(14) Uiso 0.4 1 d D . P A 1
H63A H 0.6801 0.7493 0.2516 0.062 Uiso 0.4 1 calc R U P A 1
C64 C 0.6584(6) 0.7495(5) 0.1533(5) 0.0519(15) Uiso 0.4 1 d D . P A 1
H64A H 0.7085 0.8082 0.1526 0.062 Uiso 0.4 1 calc R U P A 1
C65 C 0.6059(6) 0.7005(5) 0.0965(5) 0.0512(14) Uiso 0.4 1 d D . P A 1
H65A H 0.6208 0.7240 0.0571 0.061 Uiso 0.4 1 calc R U P A 1
C66 C 0.5292(6) 0.6143(5) 0.0975(4) 0.0449(14) Uiso 0.4 1 d D . P A 1
H66A H 0.4936 0.5790 0.0584 0.054 Uiso 0.4 1 calc R U P A 1
C76 C 0.5390(7) 0.6364(7) 0.1226(5) 0.057(2) Uiso 0.3 1 d D . P A 3
H76A H 0.5034 0.6077 0.0816 0.068 Uiso 0.3 1 calc R U P A 3
C75 C 0.6155(14) 0.7263(11) 0.1275(9) 0.083(5) Uiso 0.3 1 d D . P A 3
H75A H 0.6265 0.7603 0.0913 0.100 Uiso 0.3 1 calc R U P A 3
C74 C 0.6711(9) 0.7601(7) 0.1862(6) 0.067(2) Uiso 0.3 1 d D . P A 3
H74A H 0.7295 0.8147 0.1899 0.080 Uiso 0.3 1 calc R U P A 3
C73 C 0.6458(8) 0.7169(7) 0.2439(5) 0.067(2) Uiso 0.3 1 d D . P A 3
H73A H 0.6811 0.7457 0.2849 0.080 Uiso 0.3 1 calc R U P A 3
C72 C 0.5679(7) 0.6317(6) 0.2370(5) 0.049(2) Uiso 0.3 1 d D . P A 3
H72A H 0.5502 0.6017 0.2738 0.059 Uiso 0.3 1 calc R U P A 3
C71 C 0.5154(7) 0.5898(7) 0.1769(5) 0.044(2) Uiso 0.3 1 d D . P A 3
C126 C 0.1380(14) -0.2541(13) 0.4858(8) 0.075(4) Uiso 0.21 1 d D U P B 2
H12A H 0.0716 -0.2892 0.4994 0.090 Uiso 0.21 1 calc R U P B 2
C125 C 0.1443(16) -0.2494(18) 0.4219(13) 0.089(6) Uiso 0.21 1 d D U P B 2
H12B H 0.0785 -0.2747 0.3917 0.107 Uiso 0.21 1 calc R U P B 2
C124 C 0.2450(14) -0.2083(12) 0.4014(7) 0.094(4) Uiso 0.21 1 d D U P B 2
H12C H 0.2541 -0.2167 0.3573 0.112 Uiso 0.21 1 calc R U P B 2
C123 C 0.3239(15) -0.1606(12) 0.4391(7) 0.092(4) Uiso 0.21 1 d D U P B 2
H12D H 0.3825 -0.1207 0.4221 0.110 Uiso 0.21 1 calc R U P B 2
C122 C 0.3322(17) -0.1617(15) 0.5047(7) 0.096(6) Uiso 0.21 1 d D U P B 2
H12E H 0.4018 -0.1341 0.5313 0.116 Uiso 0.21 1 calc R U P B 2
C121 C 0.2312(13) -0.2065(9) 0.5320(6) 0.077(3) Uiso 0.21 1 d D U P B 2
C127 C 0.2355(18) -0.2038(14) 0.6003(7) 0.105(7) Uiso 0.21 1 d D U P B 2
H12F H 0.3091 -0.1662 0.6207 0.158 Uiso 0.21 1 calc R U P B 2
H12G H 0.1687 -0.1731 0.6141 0.158 Uiso 0.21 1 calc R U P B 2
H12H H 0.2316 -0.2701 0.6126 0.158 Uiso 0.21 1 calc R U P B 2
C106 C 0.2650(7) -0.1577(5) 0.5608(4) 0.0892(18) Uiso 0.48 1 d D U P C 1
H10A H 0.2999 -0.1256 0.6010 0.107 Uiso 0.48 1 calc R U P C 1
C105 C 0.1673(9) -0.2290(7) 0.5586(5) 0.108(3) Uiso 0.48 1 d D U P C 1
H10B H 0.1358 -0.2441 0.5965 0.129 Uiso 0.48 1 calc R U P C 1
C104 C 0.1202(10) -0.2745(9) 0.5019(6) 0.116(4) Uiso 0.48 1 d D U P C 1
H10C H 0.0571 -0.3245 0.5015 0.139 Uiso 0.48 1 calc R U P C 1
C103 C 0.1508(7) -0.2576(7) 0.4515(5) 0.098(3) Uiso 0.48 1 d D U P C 1
H10D H 0.1091 -0.2907 0.4131 0.118 Uiso 0.48 1 calc R U P C 1
C102 C 0.2534(6) -0.1853(5) 0.4490(3) 0.0744(15) Uiso 0.48 1 d D U P C 1
H10E H 0.2807 -0.1734 0.4095 0.089 Uiso 0.48 1 calc R U P C 1
C101 C 0.3104(6) -0.1337(5) 0.5076(4) 0.0654(17) Uiso 0.48 1 d D U P C 1
C107 C 0.4061(8) -0.0527(7) 0.5069(4) 0.128(3) Uiso 0.48 1 d D U P C 1
H10F H 0.4248 -0.0488 0.4632 0.192 Uiso 0.48 1 calc R U P C 1
H10G H 0.3802 0.0087 0.5228 0.192 Uiso 0.48 1 calc R U P C 1
H10H H 0.4763 -0.0647 0.5344 0.192 Uiso 0.48 1 calc R U P C 1
C117 C 0.1481(13) -0.2424(14) 0.4056(6) 0.106(6) Uiso 0.31 1 d D U P D 3
H11A H 0.0750 -0.2855 0.4058 0.159 Uiso 0.31 1 calc R U P D 3
H11B H 0.1309 -0.1854 0.3837 0.159 Uiso 0.31 1 calc R U P D 3
H11C H 0.2031 -0.2773 0.3831 0.159 Uiso 0.31 1 calc R U P D 3
C116 C 0.1435(8) -0.2505(7) 0.5263(5) 0.0551(18) Uiso 0.31 1 d D U P D 3
H11D H 0.0717 -0.2924 0.5209 0.066 Uiso 0.31 1 calc R U P D 3
C115 C 0.2023(9) -0.2214(7) 0.5833(5) 0.0560(19) Uiso 0.31 1 d D U P D 3
H11E H 0.1705 -0.2428 0.6198 0.067 Uiso 0.31 1 calc R U P D 3
C114 C 0.3092(8) -0.1604(7) 0.5924(5) 0.077(2) Uiso 0.31 1 d D U P D 3
H11F H 0.3469 -0.1410 0.6346 0.092 Uiso 0.31 1 calc R U P D 3
C113 C 0.3566(10) -0.1308(8) 0.5454(5) 0.089(3) Uiso 0.31 1 d D U P D 3
H11G H 0.4317 -0.0936 0.5535 0.107 Uiso 0.31 1 calc R U P D 3
C112 C 0.3035(9) -0.1503(9) 0.4825(5) 0.078(3) Uiso 0.31 1 d D U P D 3
H11H H 0.3385 -0.1217 0.4491 0.093 Uiso 0.31 1 calc R U P D 3
C111 C 0.1990(10) -0.2120(8) 0.4692(4) 0.072(2) Uiso 0.31 1 d D U P D 3
C406 C 0.5425(12) 0.4145(10) 0.5284(7) 0.069(4) Uiso 0.29 1 d D U P E -1
H40A H 0.5527 0.3709 0.5601 0.083 Uiso 0.29 1 calc R U P E -1
C401 C 0.4849(11) 0.4914(10) 0.5371(5) 0.079(3) Uiso 0.29 1 d D U P E -1
C402 C 0.4626(11) 0.5568(9) 0.5007(8) 0.078(3) Uiso 0.29 1 d D U P E -1
H40B H 0.4144 0.6048 0.5126 0.093 Uiso 0.29 1 calc R U P E -1
C403 C 0.5135(18) 0.5567(15) 0.4392(8) 0.111(6) Uiso 0.29 1 d D U P E -1
H40C H 0.5083 0.6080 0.4126 0.134 Uiso 0.29 1 calc R U P E -1
C404 C 0.5736(10) 0.4695(12) 0.4225(6) 0.067(2) Uiso 0.29 1 d D U P E -1
H40D H 0.6010 0.4605 0.3820 0.080 Uiso 0.29 1 calc R U P E -1
C405 C 0.5896(11) 0.4004(11) 0.4668(7) 0.083(4) Uiso 0.29 1 d D U P E -1
H40E H 0.6300 0.3460 0.4571 0.100 Uiso 0.29 1 calc R U P E -1
C407 C 0.4340(13) 0.4970(12) 0.6020(7) 0.105(4) Uiso 0.29 1 d D U P E -1
H40F H 0.4568 0.4433 0.6257 0.157 Uiso 0.29 1 calc R U P E -1
H40G H 0.4650 0.5589 0.6270 0.157 Uiso 0.29 1 calc R U P E -1
H40H H 0.3480 0.4923 0.5942 0.157 Uiso 0.29 1 calc R U P E -1
C505 C 0.5729(14) 0.3936(11) 0.4945(10) 0.077(4) Uiso 0.21 1 d D U P F -3
H50A H 0.6009 0.3327 0.4994 0.092 Uiso 0.21 1 calc R U P F -3
C504 C 0.5861(12) 0.4326(12) 0.4524(9) 0.063(3) Uiso 0.21 1 d D U P F -3
H50B H 0.6372 0.4041 0.4261 0.075 Uiso 0.21 1 calc R U P F -3
C503 C 0.5424(11) 0.5188(12) 0.4280(5) 0.050(2) Uiso 0.21 1 d D U P F -3
H50C H 0.5542 0.5410 0.3879 0.060 Uiso 0.21 1 calc R U P F -3
C502 C 0.4766(13) 0.5662(9) 0.4761(9) 0.039(3) Uiso 0.21 1 d D U P F -3
H50D H 0.4459 0.6253 0.4686 0.047 Uiso 0.21 1 calc R U P F -3
C501 C 0.4607(11) 0.5254(10) 0.5302(6) 0.061(3) Uiso 0.21 1 d D U P F -3
C506 C 0.508(2) 0.4419(13) 0.5436(8) 0.072(5) Uiso 0.21 1 d D U P F -3
H50E H 0.5004 0.4155 0.5830 0.086 Uiso 0.21 1 calc R U P F -3
C507 C 0.3953(11) 0.5717(11) 0.5746(6) 0.060(3) Uiso 0.21 1 d D U P F -3
H50F H 0.3909 0.5340 0.6113 0.089 Uiso 0.21 1 calc R U P F -3
H50G H 0.4343 0.6373 0.5890 0.089 Uiso 0.21 1 calc R U P F -3
H50H H 0.3157 0.5755 0.5539 0.089 Uiso 0.21 1 calc R U P F -3

loop_
_atom_site_aniso_label
_atom_site_aniso_U_11
_atom_site_aniso_U_22
_atom_site_aniso_U_33
_atom_site_aniso_U_23
_atom_site_aniso_U_13
_atom_site_aniso_U_12
Al1 0.0321(2) 0.0328(3) 0.0333(3) 0.00612(19) 0.00272(19) 0.00176(19)
N1 0.0324(7) 0.0355(8) 0.0352(7) 0.0082(6) 0.0022(5) 0.0002(6)
O1 0.0408(6) 0.0402(7) 0.0432(7) 0.0101(5) 0.0093(5) 0.0033(5)
C1 0.0357(9) 0.0487(11) 0.0366(9) 0.0108(7) 0.0034(7) 0.0001(7)
Al2 0.0337(3) 0.0317(3) 0.0432(3) 0.0108(2) 0.0092(2) 0.00628(19)
N2 0.0410(8) 0.0368(8) 0.0372(8) 0.0038(6) 0.0039(6) 0.0005(6)
C2 0.0353(8) 0.0429(10) 0.0369(9) 0.0123(7) 0.0010(7) 0.0025(7)
C3 0.0485(11) 0.0452(11) 0.0452(10) 0.0148(8) -0.0014(8) 0.0075(8)
N3 0.0429(8) 0.0367(8) 0.0528(9) 0.0173(7) 0.0176(7) 0.0119(6)
C4 0.0529(11) 0.0355(11) 0.0507(11) 0.0094(8) -0.0011(9) 0.0062(8)
N4 0.0342(7) 0.0359(8) 0.0579(9) 0.0100(7) 0.0116(7) 0.0053(6)
C5 0.0332(8) 0.0346(9) 0.0423(9) 0.0065(7) 0.0042(7) 0.0022(7)
C6 0.0357(8) 0.0264(8) 0.0431(9) 0.0065(7) -0.0004(7) -0.0008(6)
C7 0.0361(9) 0.0359(10) 0.0520(11) 0.0111(8) 0.0013(8) 0.0019(7)
C8 0.0364(10) 0.0405(11) 0.0617(12) 0.0101(9) -0.0076(9) 0.0027(7)
C9 0.0543(11) 0.0337(10) 0.0513(11) 0.0054(8) -0.0128(9) 0.0063(8)
C10 0.0544(11) 0.0361(10) 0.0442(10) 0.0021(8) 0.0008(9) 0.0085(8)
C11 0.0382(9) 0.0287(9) 0.0465(10) 0.0042(7) 0.0004(7) 0.0030(7)
C12 0.0383(11) 0.0720(16) 0.0614(14) 0.0146(11) 0.0093(9) 0.0063(10)
C13 0.085(2) 0.0686(18) 0.0604(15) -0.0026(13) -0.0278(14) 0.0234(15)
C14 0.0389(10) 0.0471(12) 0.0548(12) 0.0022(9) 0.0052(9) 0.0056(8)
C15 0.0443(10) 0.0456(11) 0.0325(9) 0.0045(7) 0.0018(7) -0.0005(8)
C16 0.0687(14) 0.0557(13) 0.0371(10) -0.0002(9) 0.0003(9) -0.0015(10)
C17 0.0779(15) 0.0443(12) 0.0467(11) -0.0064(9) 0.0014(10) 0.0008(10)
C18 0.0503(11) 0.0381(10) 0.0448(10) 0.0000(8) 0.0059(8) -0.0002(8)
C19 0.0575(12) 0.0332(10) 0.0475(10) -0.0016(8) -0.0001(9) 0.0008(8)
C20 0.0667(13) 0.0434(12) 0.0543(12) -0.0058(9) -0.0005(10) 0.0089(9)
C21 0.0889(19) 0.0508(14) 0.0690(16) -0.0056(11) -0.0147(14) 0.0218(13)
C22 0.116(2) 0.0382(13) 0.0690(16) 0.0071(11) -0.0164(15) -0.0033(14)
C23 0.094(2) 0.0497(14) 0.0678(15) 0.0139(11) -0.0038(14) -0.0178(13)
C24 0.0684(14) 0.0425(12) 0.0569(12) 0.0040(9) 0.0020(10) -0.0100(10)
C25 0.0650(15) 0.093(2) 0.0729(16) -0.0003(14) 0.0105(13) 0.0210(14)
C26 0.172(5) 0.055(2) 0.107(3) 0.0262(18) -0.038(3) 0.001(3)
C27 0.0592(15) 0.086(2) 0.0772(19) 0.0109(15) 0.0103(13) -0.0106(14)
C28 0.0481(11) 0.0557(12) 0.0371(9) 0.0110(8) -0.0005(8) 0.0015(9)
C29 0.0557(13) 0.0882(18) 0.0508(12) 0.0245(12) -0.0059(10) -0.0098(12)
C30 0.0666(16) 0.127(3) 0.0621(16) 0.0368(16) -0.0236(13) -0.0168(16)
C31 0.089(2) 0.126(3) 0.0512(14) 0.0412(16) -0.0161(14) -0.0051(18)
C32 0.0785(17) 0.105(2) 0.0537(14) 0.0392(14) 0.0030(12) -0.0085(15)
C33 0.0535(12) 0.0714(15) 0.0492(12) 0.0213(10) 0.0001(10) -0.0029(11)
C34 0.0432(11) 0.0405(11) 0.0982(17) 0.0187(11) 0.0326(11) 0.0074(8)
C35 0.0491(11) 0.0367(11) 0.0797(15) 0.0241(9) 0.0282(10) 0.0111(8)
C36 0.0618(14) 0.0427(13) 0.1024(19) 0.0350(12) 0.0324(13) 0.0132(10)
C37 0.0623(14) 0.0482(13) 0.0790(16) 0.0315(11) 0.0198(12) 0.0202(10)
C38 0.0527(11) 0.0429(11) 0.0494(11) 0.0186(8) 0.0192(9) 0.0192(8)
C39 0.0554(11) 0.0395(10) 0.0432(10) 0.0181(8) 0.0099(8) 0.0162(8)
C40 0.0740(14) 0.0416(11) 0.0469(11) 0.0166(8) 0.0154(10) 0.0253(10)
C41 0.0891(17) 0.0366(11) 0.0483(12) 0.0082(9) 0.0063(11) 0.0163(10)
C42 0.0732(14) 0.0372(11) 0.0587(13) 0.0157(9) 0.0006(11) 0.0062(9)
C43 0.0575(12) 0.0465(12) 0.0586(13) 0.0139(9) 0.0108(10) 0.0080(9)
C44 0.0548(11) 0.0425(11) 0.0465(10) 0.0130(8) 0.0100(9) 0.0132(8)
C45 0.0850(18) 0.0669(17) 0.0559(14) 0.0134(12) 0.0236(13) 0.0327(14)
C46 0.090(2) 0.0499(15) 0.084(2) 0.0114(14) -0.0069(16) -0.0092(14)
C47 0.0543(13) 0.0651(15) 0.0561(13) 0.0012(11) 0.0153(11) 0.0109(11)
C48 0.0368(9) 0.0371(11) 0.0840(15) 0.0114(9) 0.0193(9) 0.0026(8)
C49 0.0355(10) 0.0442(12) 0.110(2) 0.0090(12) 0.0175(11) 0.0008(9)
C50 0.0345(10) 0.0458(13) 0.0984(18) 0.0086(11) 0.0036(10) 0.0060(8)
C51 0.0345(9) 0.0404(10) 0.0577(11) 0.0046(8) 0.0052(8) 0.0072(7)
C52 0.0283(8) 0.0397(10) 0.0506(10) 0.0063(8) -0.0024(7) 0.0051(7)
C53 0.0294(8) 0.0446(11) 0.0536(11) 0.0030(8) -0.0034(7) 0.0098(7)
C54 0.0320(9) 0.0421(11) 0.0778(15) -0.0033(10) -0.0080(9) 0.0088(8)
C55 0.0363(10) 0.0469(12) 0.0870(17) 0.0211(11) -0.0060(10) 0.0028(8)
C56 0.0440(11) 0.0649(15) 0.0631(14) 0.0251(11) -0.0021(10) 0.0001(9)
C57 0.0375(9) 0.0554(12) 0.0496(11) 0.0064(9) -0.0024(8) 0.0025(8)
C58 0.0545(13) 0.0745(17) 0.0520(12) 0.0035(11) 0.0036(10) 0.0242(12)
C59 0.0662(18) 0.0526(17) 0.156(4) 0.040(2) -0.005(2) 0.0020(13)
C60 0.0660(16) 0.0815(19) 0.0578(15) -0.0062(13) 0.0098(12) -0.0006(14)

loop_
_atom_type_symbol
_atom_type_description
_atom_type_scat_dispersion_real
_atom_type_scat_dispersion_imag
_atom_type_scat_source
C C 0.0181 0.0091 'International Tables Vol C Tables 4.2.6.8 and 6.1.1.4'
H H 0.0000 0.0000 'International Tables Vol C Tables 4.2.6.8 and 6.1.1.4'
N N 0.0311 0.0180 'International Tables Vol C Tables 4.2.6.8 and 6.1.1.4'
O O 0.0492 0.0322 'International Tables Vol C Tables 4.2.6.8 and 6.1.1.4'
Al Al 0.2130 0.2455 'International Tables Vol C Tables 4.2.6.8 and 6.1.1.4'

loop_
_geom_angle_atom_site_label_1
_geom_angle_atom_site_label_2
_geom_angle_atom_site_label_3
_geom_angle
O1 Al1 N1 111.39(6)
O1 Al1 N2 111.55(6)
N1 Al1 N2 93.99(6)
O1 Al1 H1 118.6(5)
N1 Al1 H1 109.3(5)
N2 Al1 H1 109.3(5)
C5 N1 C2 106.61(14)
C5 N1 Al1 126.94(12)
C2 N1 Al1 125.51(12)
Al2 O1 Al1 166.75(9)
C15 C1 C2 125.84(16)
C15 C1 C28 117.03(17)
C2 C1 C28 117.11(17)
O1 Al2 N3 111.97(7)
O1 Al2 N4 111.90(7)
N3 Al2 N4 94.01(7)
O1 Al2 H2 117.6(5)
N3 Al2 H2 108.2(5)
N4 Al2 H2 110.7(5)
C18 N2 C15 106.60(15)
C18 N2 Al1 127.89(13)
C15 N2 Al1 125.49(12)
C3 C2 C1 128.19(17)
C3 C2 N1 108.48(16)
C1 C2 N1 123.31(16)
C4 C3 C2 107.45(17)
C4 C3 H10 128.0(13)
C2 C3 H10 124.6(13)
C38 N3 C35 106.72(16)
C38 N3 Al2 127.26(13)
C35 N3 Al2 125.38(14)
C3 C4 C5 107.29(18)
C3 C4 H9 126.6(14)
C5 C4 H9 126.0(14)
C51 N4 C48 106.48(15)
C51 N4 Al2 127.77(12)
C48 N4 Al2 125.70(13)
N1 C5 C4 110.15(16)
N1 C5 C6 123.40(15)
C4 C5 C6 126.36(16)
C11 C6 C7 120.17(16)
C11 C6 C5 120.32(15)
C7 C6 C5 119.36(16)
C8 C7 C6 118.60(18)
C8 C7 C12 119.74(18)
C6 C7 C12 121.66(17)
C9 C8 C7 122.12(18)
C9 C8 H8 118.6(13)
C7 C8 H8 119.3(13)
C8 C9 C10 118.23(17)
C8 C9 C13 121.0(2)
C10 C9 C13 120.8(2)
C11 C10 C9 121.73(19)
C11 C10 H7 117.7(14)
C9 C10 H7 120.4(14)
C10 C11 C6 119.14(17)
C10 C11 C14 119.77(18)
C6 C11 C14 121.08(16)
C7 C12 H26 110.6(18)
C7 C12 H35 112.6(19)
H26 C12 H35 113(2)
C7 C12 H56 107.3(19)
H26 C12 H56 113(3)
H35 C12 H56 100(3)
C9 C13 H39 110(3)
C9 C13 H42 111(2)
H39 C13 H42 104(3)
C9 C13 H44 112(3)
H39 C13 H44 121(4)
H42 C13 H44 98(3)
C11 C14 H30 111.9(18)
C11 C14 H31 113.7(16)
H30 C14 H31 107(2)
C11 C14 H32 109.7(17)
H30 C14 H32 108(2)
H31 C14 H32 106(2)
C1 C15 N2 124.22(16)
C1 C15 C16 127.73(18)
N2 C15 C16 107.91(17)
C17 C16 C15 107.60(18)
C17 C16 H15 127.9(14)
C15 C16 H15 124.5(14)
C16 C17 C18 107.27(19)
C16 C17 H14 127.4(16)
C18 C17 H14 125.2(16)
N2 C18 C17 110.63(18)
N2 C18 C19 124.02(16)
C17 C18 C19 125.29(18)
C20 C19 C24 120.6(2)
C20 C19 C18 120.40(19)
C24 C19 C18 118.78(19)
C19 C20 C21 118.1(2)
C19 C20 C25 121.5(2)
C21 C20 C25 120.5(2)
C22 C21 C20 122.0(3)
C22 C21 H40 121.9(17)
C20 C21 H40 116.1(17)
C23 C22 C21 118.8(2)
C23 C22 C26 119.6(4)
C21 C22 C26 121.6(4)
C22 C23 C24 121.5(3)
C22 C23 H22 118.3(17)
C24 C23 H22 120.2(17)
C23 C24 C19 119.2(2)
C23 C24 C27 120.4(2)
C19 C24 C27 120.4(2)
C20 C25 H25A 109.5
C20 C25 H25B 109.5
H25A C25 H25B 109.5
C20 C25 H25C 109.5
H25A C25 H25C 109.5
H25B C25 H25C 109.5
C22 C26 H43 100(3)
C22 C26 H52 109(3)
H43 C26 H52 108(4)
C22 C26 H59 113(3)
H43 C26 H59 89(4)
H52 C26 H59 131(4)
C24 C27 H49 106(2)
C24 C27 H50 110(2)
H49 C27 H50 106(3)
C24 C27 H51 110(2)
H49 C27 H51 114(3)
H50 C27 H51 110(3)
C33 C28 C29 119.30(19)
C33 C28 C1 120.68(18)
C29 C28 C1 119.97(18)
C30 C29 C28 119.8(2)
C30 C29 H11 118.6(15)
C28 C29 H11 121.6(15)
C31 C30 C29 120.4(2)
C31 C30 H45 123.2(19)
C29 C30 H45 116(2)
C32 C31 C30 119.9(2)
C32 C31 H36 119(2)
C30 C31 H36 121(2)
C31 C32 C33 120.3(2)
C31 C32 H16 121.2(17)
C33 C32 H16 118.5(17)
C28 C33 C32 120.3(2)
C28 C33 H12 119.4(15)
C32 C33 H12 120.3(15)
C35 C34 C48 125.77(19)
C35 C34 C81 107.2(4)
C48 C34 C81 125.0(3)
C35 C34 C61 118.1(3)
C48 C34 C61 116.1(3)
C35 C34 C71 124.6(3)
C48 C34 C71 108.4(3)
C34 C35 N3 123.68(18)
C34 C35 C36 128.6(2)
N3 C35 C36 107.69(19)
C37 C36 C35 108.1(2)
C37 C36 H4 127.4(16)
C35 C36 H4 124.5(16)
C36 C37 C38 107.2(2)
C36 C37 H33 128.7(16)
C38 C37 H33 124.1(16)
N3 C38 C37 110.23(19)
N3 C38 C39 124.93(17)
C37 C38 C39 124.67(19)
C44 C39 C40 119.8(2)
C44 C39 C38 120.27(18)
C40 C39 C38 119.32(18)
C41 C40 C39 118.8(2)
C41 C40 C45 120.7(2)
C39 C40 C45 120.4(2)
C42 C41 C40 122.3(2)
C42 C41 H5 119.4(16)
C40 C41 H5 118.3(16)
C41 C42 C43 118.0(2)
C41 C42 C46 121.2(2)
C43 C42 C46 120.7(3)
C42 C43 C44 122.2(2)
C42 C43 H6 120.9(15)
C44 C43 H6 116.8(15)
C43 C44 C39 119.0(2)
C43 C44 C47 120.10(19)
C39 C44 C47 120.84(19)
C40 C45 H19 113.0(16)
C40 C45 H20 113.8(18)
H19 C45 H20 111(2)
C40 C45 H21 110.6(16)
H19 C45 H21 107(2)
H20 C45 H21 101(2)
C42 C46 H34 109(3)
C42 C46 H38 112(3)
H34 C46 H38 112(4)
C42 C46 H41 113(2)
H34 C46 H41 102(3)
H38 C46 H41 108(3)
C44 C47 H27 111.9(19)
C44 C47 H28 110(2)
H27 C47 H28 104(3)
C44 C47 H29 115.6(18)
H27 C47 H29 105(2)
H28 C47 H29 110(3)
C34 C48 N4 123.96(18)
C34 C48 C49 127.75(19)
N4 C48 C49 108.15(18)
C50 C49 C48 107.71(19)
C50 C49 H18 127.0(15)
C48 C49 H18 125.2(15)
C49 C50 C51 107.11(19)
C49 C50 H3 128.7(15)
C51 C50 H3 124.1(15)
N4 C51 C50 110.55(17)
N4 C51 C52 124.08(16)
C50 C51 C52 125.35(17)
C53 C52 C57 120.14(18)
C53 C52 C51 119.55(17)
C57 C52 C51 120.09(18)
C54 C53 C52 118.42(19)
C54 C53 C58 121.2(2)
C52 C53 C58 120.36(19)
C55 C54 C53 121.9(2)
C55 C54 H17 120.6(14)
C53 C54 H17 117.5(14)
C56 C55 C54 118.6(2)
C56 C55 C59 120.3(3)
C54 C55 C59 121.1(3)
C55 C56 C57 121.9(2)
C55 C56 H13 120.2(15)
C57 C56 H13 117.9(15)
C56 C57 C52 119.1(2)
C56 C57 C60 120.7(2)
C52 C57 C60 120.2(2)
C53 C58 H23 112.5(17)
C53 C58 H24 109.8(15)
H23 C58 H24 110(2)
C53 C58 H25 109.1(15)
H23 C58 H25 107(2)
H24 C58 H25 108(2)
C55 C59 H53 106(3)
C55 C59 H54 114(2)
H53 C59 H54 95(3)
C55 C59 H55 116(3)
H53 C59 H55 101(4)
H54 C59 H55 120(4)
C57 C60 H46 113(2)
C57 C60 H47 111(2)
H46 C60 H47 106(3)
C57 C60 H48 114(2)
H46 C60 H48 104(3)
H47 C60 H48 107(3)
C86 C81 C82 118.5(8)
C86 C81 C34 132.6(7)
C82 C81 C34 108.9(7)
C81 C82 C83 120.6(10)
C81 C82 H82A 119.7
C83 C82 H82A 119.7
C84 C83 C82 116.7(11)
C84 C83 H83A 121.7
C82 C83 H83A 121.7
C83 C84 C85 124.4(11)
C83 C84 H84A 117.8
C85 C84 H84A 117.8
C84 C85 C86 118.5(9)
C84 C85 H85A 120.7
C86 C85 H85A 120.7
C85 C86 C81 120.9(9)
C85 C86 H86A 119.6
C81 C86 H86A 119.6
C62 C61 C66 118.1(6)
C62 C61 C34 121.5(6)
C66 C61 C34 120.4(7)
C61 C62 C63 122.8(8)
C61 C62 H62A 118.6
C63 C62 H62A 118.6
C62 C63 C64 117.0(8)
C62 C63 H63A 121.5
C64 C63 H63A 121.5
C65 C64 C63 122.4(7)
C65 C64 H64A 118.8
C63 C64 H64A 118.8
C64 C65 C66 118.9(7)
C64 C65 H65A 120.6
C66 C65 H65A 120.6
C61 C66 C65 120.7(8)
C61 C66 H66A 119.6
C65 C66 H66A 119.6
C71 C76 C75 121.7(11)
C71 C76 H76A 119.2
C75 C76 H76A 119.2
C74 C75 C76 116.8(12)
C74 C75 H75A 121.6
C76 C75 H75A 121.6
C75 C74 C73 123.1(10)
C75 C74 H74A 118.4
C73 C74 H74A 118.4
C72 C73 C74 117.6(9)
C72 C73 H73A 121.2
C74 C73 H73A 121.2
C73 C72 C71 121.2(9)
C73 C72 H72A 119.4
C71 C72 H72A 119.4
C72 C71 C76 119.1(9)
C72 C71 C34 130.3(7)
C76 C71 C34 110.6(8)
C125 C126 C121 120.1(16)
C125 C126 H12A 119.9
C121 C126 H12A 119.9
C124 C125 C126 120.5(18)
C124 C125 H12B 119.8
C126 C125 H12B 119.8
C123 C124 C125 121.1(18)
C123 C124 H12C 119.5
C125 C124 H12C 119.5
C124 C123 C122 123.9(17)
C124 C123 H12D 118.1
C122 C123 H12D 118.1
C123 C122 C121 118.4(16)
C123 C122 H12E 120.8
C121 C122 H12E 120.8
C126 C121 C127 126.2(15)
C126 C121 C122 114.4(13)
C127 C121 C122 119.3(15)
C121 C127 H12F 109.5
C121 C127 H12G 109.5
H12F C127 H12G 109.5
C121 C127 H12H 109.5
H12F C127 H12H 109.5
H12G C127 H12H 109.5
C101 C106 C105 122.0(8)
C101 C106 H10A 119.0
C105 C106 H10A 119.0
C104 C105 C106 118.4(9)
C104 C105 H10B 120.8
C106 C105 H10B 120.8
C103 C104 C105 125.5(11)
C103 C104 H10C 117.3
C105 C104 H10C 117.3
C104 C103 C102 120.0(10)
C104 C103 H10D 120.0
C102 C103 H10D 120.0
C101 C102 C103 118.3(7)
C101 C102 H10E 120.8
C103 C102 H10E 120.8
C106 C101 C102 115.6(6)
C106 C101 C107 123.8(7)
C102 C101 C107 120.3(7)
C101 C107 H10F 109.5
C101 C107 H10G 109.5
H10F C107 H10G 109.5
C101 C107 H10H 109.5
H10F C107 H10H 109.5
H10G C107 H10H 109.5
C111 C117 H11A 109.5
C111 C117 H11B 109.5
H11A C117 H11B 109.5
C111 C117 H11C 109.5
H11A C117 H11C 109.5
H11B C117 H11C 109.5
C115 C116 C111 115.8(8)
C115 C116 H11D 122.1
C111 C116 H11D 122.1
C116 C115 C114 123.1(8)
C116 C115 H11E 118.5
C114 C115 H11E 118.5
C113 C114 C115 121.2(10)
C113 C114 H11F 119.4
C115 C114 H11F 119.4
C114 C113 C112 123.1(10)
C114 C113 H11G 118.4
C112 C113 H11G 118.4
C111 C112 C113 119.2(9)
C111 C112 H11H 120.4
C113 C112 H11H 120.4
C112 C111 C117 121.4(11)
C112 C111 C116 117.4(8)
C117 C111 C116 121.2(11)
C401 C406 C405 116.4(12)
C401 C406 H40A 121.8
C405 C406 H40A 121.8
C402 C401 C406 130.7(15)
C402 C401 C407 116.9(11)
C406 C401 C407 112.3(11)
C401 C402 C403 118.8(13)
C401 C402 H40B 120.6
C403 C402 H40B 120.6
C402 C403 C404 114.7(12)
C402 C403 H40C 122.6
C404 C403 H40C 122.6
C405 C404 C403 120.2(12)
C405 C404 H40D 119.9
C403 C404 H40D 119.9
C404 C405 C406 118.6(11)
C404 C405 H40E 120.7
C406 C405 H40E 120.7
C401 C407 H40F 109.5
C401 C407 H40G 109.5
H40F C407 H40G 109.5
C401 C407 H40H 109.5
H40F C407 H40H 109.5
H40G C407 H40H 109.5
C504 C505 C506 116.3(14)
C504 C505 H50A 121.8
C506 C505 H50A 121.8
C505 C504 C503 134.2(16)
C505 C504 H50B 112.9
C503 C504 H50B 112.9
C504 C503 C502 109.3(11)
C504 C503 H50C 125.4
C502 C503 H50C 125.4
C501 C502 C503 120.0(12)
C501 C502 H50D 120.0
C503 C502 H50D 120.0
C502 C501 C506 121.4(13)
C502 C501 C507 118.6(12)
C506 C501 C507 120.0(10)
C501 C506 C505 118.2(12)
C501 C506 H50E 120.9
C505 C506 H50E 120.9
C501 C507 H50F 109.5
C501 C507 H50G 109.5
H50F C507 H50G 109.5
C501 C507 H50H 109.5
H50F C507 H50H 109.5
H50G C507 H50H 109.5

loop_
_geom_bond_atom_site_label_1
_geom_bond_atom_site_label_2
_geom_bond_distance
Al1 O1 1.6894(12)
Al1 N1 1.9249(15)
Al1 N2 1.9272(15)
Al1 H1 1.627(14)
N1 C5 1.349(2)
N1 C2 1.405(2)
O1 Al2 1.6878(12)
C1 C15 1.387(3)
C1 C2 1.404(3)
C1 C28 1.500(2)
Al2 N3 1.9231(15)
Al2 N4 1.9290(15)
Al2 H2 1.563(15)
N2 C18 1.344(2)
N2 C15 1.407(2)
C2 C3 1.404(3)
C3 C4 1.369(3)
C3 H10 0.92(2)
N3 C38 1.353(2)
N3 C35 1.406(2)
C4 C5 1.408(3)
C4 H9 0.96(3)
N4 C51 1.352(2)
N4 C48 1.401(2)
C5 C6 1.484(2)
C6 C11 1.398(3)
C6 C7 1.408(2)
C7 C8 1.387(3)
C7 C12 1.505(3)
C8 C9 1.385(3)
C8 H8 0.97(2)
C9 C10 1.390(3)
C9 C13 1.507(3)
C10 C11 1.385(3)
C10 H7 0.96(2)
C11 C14 1.506(3)
C12 H26 0.97(3)
C12 H35 0.96(3)
C12 H56 1.00(4)
C13 H39 0.94(4)
C13 H42 1.01(5)
C13 H44 0.92(5)
C14 H30 0.94(3)
C14 H31 0.99(3)
C14 H32 0.97(3)
C15 C16 1.419(3)
C16 C17 1.359(3)
C16 H15 0.98(2)
C17 C18 1.408(3)
C17 H14 0.92(3)
C18 C19 1.485(3)
C19 C20 1.398(3)
C19 C24 1.401(3)
C20 C21 1.401(3)
C20 C25 1.500(4)
C21 C22 1.382(4)
C21 H40 0.94(3)
C22 C23 1.380(4)
C22 C26 1.524(4)
C23 C24 1.388(3)
C23 H22 1.02(3)
C24 C27 1.504(4)
C25 H25A 0.9700
C25 H25B 0.9700
C25 H25C 0.9700
C26 H43 0.98(4)
C26 H52 0.95(5)
C26 H59 0.95(6)
C27 H49 0.97(4)
C27 H50 0.97(4)
C27 H51 1.01(4)
C28 C33 1.381(3)
C28 C29 1.389(3)
C29 C30 1.389(3)
C29 H11 1.01(3)
C30 C31 1.375(4)
C30 H45 0.93(3)
C31 C32 1.371(4)
C31 H36 0.94(3)
C32 C33 1.387(3)
C32 H16 0.94(3)
C33 H12 0.97(3)
C34 C35 1.396(3)
C34 C48 1.397(3)
C34 C81 1.483(7)
C34 C61 1.490(6)
C34 C71 1.645(10)
C35 C36 1.415(3)
C36 C37 1.358(4)
C36 H4 0.94(3)
C37 C38 1.408(3)
C37 H33 0.94(3)
C38 C39 1.480(3)
C39 C44 1.399(3)
C39 C40 1.408(3)
C40 C41 1.388(3)
C40 C45 1.507(3)
C41 C42 1.380(3)
C41 H5 0.93(3)
C42 C43 1.384(3)
C42 C46 1.509(4)
C43 C44 1.386(3)
C43 H6 0.98(3)
C44 C47 1.502(3)
C45 H19 1.03(3)
C45 H20 0.99(3)
C45 H21 1.00(3)
C46 H34 0.94(5)
C46 H38 1.00(6)
C46 H41 1.00(4)
C47 H27 0.92(3)
C47 H28 1.00(4)
C47 H29 0.96(3)
C48 C49 1.417(3)
C49 C50 1.361(3)
C49 H18 0.96(3)
C50 C51 1.406(3)
C50 H3 0.94(2)
C51 C52 1.478(3)
C52 C53 1.401(3)
C52 C57 1.401(3)
C53 C54 1.396(3)
C53 C58 1.502(3)
C54 C55 1.381(3)
C54 H17 0.99(2)
C55 C56 1.377(4)
C55 C59 1.517(3)
C56 C57 1.384(3)
C56 H13 0.96(2)
C57 C60 1.506(3)
C58 H23 0.94(3)
C58 H24 1.02(3)
C58 H25 0.99(3)
C59 H53 0.99(5)
C59 H54 0.99(4)
C59 H55 0.80(5)
C60 H46 1.01(4)
C60 H47 0.91(3)
C60 H48 0.96(3)
C81 C86 1.380(12)
C81 C82 1.398(13)
C82 C83 1.414(15)
C82 H82A 0.9400
C83 C84 1.348(17)
C83 H83A 0.9400
C84 C85 1.355(17)
C84 H84A 0.9400
C85 C86 1.379(11)
C85 H85A 0.9400
C86 H86A 0.9400
C61 C62 1.375(11)
C61 C66 1.387(11)
C62 C63 1.385(9)
C62 H62A 0.9400
C63 C64 1.393(11)
C63 H63A 0.9400
C64 C65 1.357(11)
C64 H64A 0.9400
C65 C66 1.400(10)
C65 H65A 0.9400
C66 H66A 0.9400
C76 C71 1.395(12)
C76 C75 1.425(18)
C76 H76A 0.9400
C75 C74 1.34(2)
C75 H75A 0.9400
C74 C73 1.440(15)
C74 H74A 0.9400
C73 C72 1.378(11)
C73 H73A 0.9400
C72 C71 1.379(13)
C72 H72A 0.9400
C126 C125 1.36(3)
C126 C121 1.41(2)
C126 H12A 0.9400
C125 C124 1.357(15)
C125 H12B 0.9400
C124 C123 1.22(2)
C124 H12C 0.9400
C123 C122 1.370(15)
C123 H12D 0.9400
C122 C121 1.45(2)
C122 H12E 0.9400
C121 C127 1.424(15)
C127 H12F 0.9700
C127 H12G 0.9700
C127 H12H 0.9700
C106 C101 1.335(10)
C106 C105 1.397(12)
C106 H10A 0.9400
C105 C104 1.319(12)
C105 H10B 0.9400
C104 C103 1.185(14)
C104 H10C 0.9400
C103 C102 1.460(9)
C103 H10D 0.9400
C102 C101 1.413(9)
C102 H10E 0.9400
C101 C107 1.476(10)
C107 H10F 0.9700
C107 H10G 0.9700
C107 H10H 0.9700
C117 C111 1.402(13)
C117 H11A 0.9700
C117 H11B 0.9700
C117 H11C 0.9700
C116 C115 1.309(16)
C116 C111 1.525(14)
C116 H11D 0.9400
C115 C114 1.388(11)
C115 H11E 0.9400
C114 C113 1.254(14)
C114 H11F 0.9400
C113 C112 1.378(12)
C113 H11G 0.9400
C112 C111 1.373(15)
C112 H11H 0.9400
C406 C401 1.317(15)
C406 C405 1.459(16)
C406 H40A 0.9400
C401 C402 1.260(14)
C401 C407 1.538(16)
C402 C403 1.474(17)
C402 H40B 0.9400
C403 C404 1.48(2)
C403 H40C 0.9400
C404 C405 1.401(19)
C404 H40D 0.9400
C405 H40E 0.9400
C407 H40F 0.9700
C407 H40G 0.9700
C407 H40H 0.9700
C505 C504 1.09(3)
C505 C506 1.486(16)
C505 H50A 0.9400
C504 C503 1.45(2)
C504 H50B 0.9400
C503 C502 1.472(16)
C503 H50C 0.9400
C502 C501 1.331(16)
C502 H50D 0.9400
C501 C506 1.364(18)
C501 C507 1.409(16)
C506 H50E 0.9400
C507 H50F 0.9700
C507 H50G 0.9700
C507 H50H 0.9700
